data_7222806
loop_
_publ_author_name
'Rodewald, U.C.'
'Heying, B.'
'Johrendt, D.'
'Hoffmann, R.D.'
'Poettgen, R.'

_publ_section_title
;
 Ternary rare earth metal silicides RE2 RE'3 Si4 with orthorhombic Sm5 Ge4
 or tetragonal Zr5 Si4 type structure
;
_journal_name_full
;
Zeitschrift fuer Naturforschung, Teil B. Anorganische Chemie, Organische 
Chemie (42,1987-)
;
_journal_page_first 174
_journal_page_last 181
_journal_volume 59
_journal_year 2004
_chemical_formula_sum 'Ce1.82 Lu3.18 Si4'
_chemical_name_systematic '(Ce1.82 Lu2.18) Lu Si4'
_space_group_IT_number 92
_symmetry_space_group_name_Hall 'P 4abw 2nw'
_symmetry_space_group_name_H-M 'P 41 21 2'
_cell_angle_alpha 90
_cell_angle_beta 90
_cell_angle_gamma 90
_cell_formula_units_Z 4
_cell_length_a 7.7857
_cell_length_b 7.7857
_cell_length_c 14.339
_cell_volume 869.189
_citation_journal_id_ASTM ZNBSEN
_cod_data_source_file Rodewald_ZNBSEN_2004_1312.cif
_cod_data_source_block Ce1.82Lu3.18Si4
_cod_original_cell_volume 869.1889
_cod_database_code 7222806

loop_
_symmetry_equiv_pos_as_xyz
x,y,z
-y+1/2,x+1/2,z+1/4
-x,-y,z+1/2
y+1/2,-x+1/2,z+3/4
x+1/2,-y+1/2,-z+3/4
y,x,-z
-x+1/2,y+1/2,-z+1/4
-y,-x,-z+1/2

loop_
_atom_site_label
_atom_site_type_symbol
_atom_site_fract_x
_atom_site_fract_y
_atom_site_fract_z
_atom_site_occupancy
_atom_site_U_iso_or_equiv
Ce2 Ce 0.14007 0.00839 0.37588 0.153 0.0
Lu1 Lu 0.99215 0.35757 0.2099 0.243 0.0
Si2 Si 0.3488 0.2938 0.31174 1 0.0
Lu2 Lu 0.14007 0.00839 0.37588 0.847 0.0
Ce1 Ce 0.99215 0.35757 0.2099 0.757 0.0
Si1 Si 0.2907 0.0627 0.18788 1 0.0
Lu3 Lu 0.1819 0.1819 0 1 0.0
